data_7205886
loop_
_publ_author_name
'Zavras, Athanasios'
'Fry, Julie A.'
'Beavers, Christine M.'
'Talbo, Gert H.'
'Richards, Anne F.'

_publ_section_title
;
 2-Pyridylmethylphosphonic acid: a flexible, multi-dentate ligand for
 metal phosphonates
;
_journal_issue 10
_journal_name_full CrystEngComm
_journal_page_first 3551
_journal_paper_doi 10.1039/c0ce00969e
_journal_volume 13
_journal_year 2011
_chemical_formula_sum 'C8 H7 Ag3 F6 N O9 P S2'
_chemical_formula_weight 793.85
_chemical_name_common ((2PyHCH2PO3)Ag3(SO3CF3)2)N
_chemical_name_systematic
;
?
;
_space_group_IT_number 14
_symmetry_cell_setting monoclinic
_symmetry_space_group_name_Hall '-P 2ybc'
_symmetry_space_group_name_H-M 'P 1 21/c 1'
_atom_sites_solution_hydrogens geom
_atom_sites_solution_primary direct
_atom_sites_solution_secondary difmap
_audit_creation_method SHELXL-97
_cell_angle_alpha 90.00
_cell_angle_beta 108.812(15)
_cell_angle_gamma 90.00
_cell_formula_units_Z 4
_cell_length_a 13.144(10)
_cell_length_b 9.394(8)
_cell_length_c 16.244(13)
_cell_measurement_reflns_used 1719
_cell_measurement_temperature 298(2)
_cell_measurement_theta_max 22.509
_cell_measurement_theta_min 2.627
_cell_volume 1899(3)
_computing_cell_refinement 'Bruker SAINT+ v. 6.36a'
_computing_data_collection 'Bruker SMART v. 5.626'
_computing_data_reduction 'Bruker SAINT+ v. 6.36a'
_computing_molecular_graphics 'XP, Bruker SHELXTL v. 6.12'
_computing_publication_material 'XCIF, Bruker SHELXTL v. 6.12'
_computing_structure_refinement 'XL, Bruker SHELXTL v. 6.12'
_computing_structure_solution 'XS, Bruker SHELXTL v. 6.12'
_diffrn_ambient_temperature 298(2)
_diffrn_detector_area_resol_mean 8.3
_diffrn_measured_fraction_theta_full 0.996
_diffrn_measured_fraction_theta_max 0.990
_diffrn_measurement_device_type 'Bruker Smart 1000'
_diffrn_measurement_method \w
_diffrn_radiation_monochromator graphite
_diffrn_radiation_source 'fine-focus sealed tube'
_diffrn_radiation_type MoK\a
_diffrn_radiation_wavelength 0.71073
_diffrn_reflns_av_R_equivalents 0.0661
_diffrn_reflns_av_sigmaI/netI 0.0953
_diffrn_reflns_limit_h_max 16
_diffrn_reflns_limit_h_min -14
_diffrn_reflns_limit_k_max 12
_diffrn_reflns_limit_k_min -6
_diffrn_reflns_limit_l_max 20
_diffrn_reflns_limit_l_min -21
_diffrn_reflns_number 11025
_diffrn_reflns_theta_full 26.25
_diffrn_reflns_theta_max 27.50
_diffrn_reflns_theta_min 2.54
_diffrn_standards_decay_% 0.01
_exptl_absorpt_coefficient_mu 3.470
_exptl_absorpt_correction_T_max 0.9595
_exptl_absorpt_correction_T_min 0.9530
_exptl_absorpt_correction_type multi-scan
_exptl_absorpt_process_details 'SADABS: SAINT+, 2001'
_exptl_crystal_colour colorless
_exptl_crystal_density_diffrn 2.777
_exptl_crystal_density_method 'not measured'
_exptl_crystal_description plate
_exptl_crystal_F_000 1504
_exptl_crystal_size_max 0.01
_exptl_crystal_size_mid 0.01
_exptl_crystal_size_min 0.01
_refine_diff_density_max 0.742
_refine_diff_density_min -1.118
_refine_diff_density_rms 0.163
_refine_ls_extinction_method none
_refine_ls_goodness_of_fit_ref 1.003
_refine_ls_hydrogen_treatment constr
_refine_ls_matrix_type full
_refine_ls_number_parameters 271
_refine_ls_number_reflns 4308
_refine_ls_number_restraints 0
_refine_ls_restrained_S_all 1.003
_refine_ls_R_factor_all 0.1294
_refine_ls_R_factor_gt 0.0446
_refine_ls_shift/su_max 0.000
_refine_ls_shift/su_mean 0.000
_refine_ls_structure_factor_coef Fsqd
_refine_ls_weighting_details 'calc w=1/[\s^2^(Fo^2^)+(0.0343P)^2^+4.1854P] where P=(Fo^2^+2Fc^2^)/3'
_refine_ls_weighting_scheme calc
_refine_ls_wR_factor_gt 0.0848
_refine_ls_wR_factor_ref 0.1180
_reflns_number_gt 2091
_reflns_number_total 4308
_reflns_threshold_expression >2sigma(I)
_cod_data_source_file c0ce00969e.txt
_cod_data_source_block g:\pych2po\2p112d~1\8a
_cod_depositor_comments
;
The following automatic conversions were performed:
'_symmetry_cell_setting' value 'Monoclinic' changed to 'monoclinic'
according to '/home/saulius/struct/CIF-dictionaries/cif_core.dic'
dictionary named 'cif_core.dic' version 2.4.1 from 2010-06-29.

Automatic conversion script
Id: cif_fix_enum 1555 2011-01-17 13:19:09Z saulius 
;
_cod_original_sg_symbol_H-M P21/c
_cod_database_code 7205886

loop_
_symmetry_equiv_pos_as_xyz
'x, y, z'
'-x, y+1/2, -z+1/2'
'-x, -y, -z'
'x, -y-1/2, z-1/2'

loop_
_atom_site_label
_atom_site_type_symbol
_atom_site_fract_x
_atom_site_fract_y
_atom_site_fract_z
_atom_site_U_iso_or_equiv
_atom_site_adp_type
_atom_site_occupancy
_atom_site_symmetry_multiplicity
_atom_site_calc_flag
_atom_site_refinement_flags
_atom_site_disorder_assembly
_atom_site_disorder_group
Ag1 Ag 0.52438(7) 0.35428(8) 0.18204(5) 0.0579(3) Uani 1 1 d . . .
Ag2 Ag 0.56788(8) 0.37037(8) 0.52456(5) 0.0614(3) Uani 1 1 d . . .
Ag3 Ag 0.48603(7) 0.20701(7) 0.33967(5) 0.0533(2) Uani 1 1 d . . .
S1 S 0.6555(2) -0.0014(2) 0.52999(14) 0.0405(6) Uani 1 1 d . . .
S2 S 0.2403(2) 0.4154(3) 0.28867(15) 0.0499(7) Uani 1 1 d . . .
P1 P 0.59095(19) 0.5442(2) 0.35817(13) 0.0301(5) Uani 1 1 d . . .
O1 O 0.5927(5) 0.3971(5) 0.3978(3) 0.0340(14) Uani 1 1 d . . .
O2 O 0.5061(5) 0.6418(6) 0.3728(3) 0.0388(15) Uani 1 1 d . . .
O3 O 0.5848(5) 0.5369(5) 0.2633(3) 0.0343(13) Uani 1 1 d . . .
O4 O 0.6315(6) 0.1223(7) 0.5720(4) 0.068(2) Uani 1 1 d . . .
O5 O 0.6260(5) 0.0107(7) 0.4370(4) 0.0564(18) Uani 1 1 d . . .
O6 O 0.6301(6) -0.1330(6) 0.5612(4) 0.061(2) Uani 1 1 d . . .
O7 O 0.3272(7) 0.3658(9) 0.2615(5) 0.087(3) Uani 1 1 d . . .
O8 O 0.2683(6) 0.4661(7) 0.3752(4) 0.073(2) Uani 1 1 d . . .
O9 O 0.1486(6) 0.3253(8) 0.2635(5) 0.083(2) Uani 1 1 d . . .
N1 N 0.8604(7) 0.5886(9) 0.3498(5) 0.058(2) Uani 1 1 d . . .
H1 H 0.8374 0.6653 0.3208 0.070 Uiso 1 1 calc R . .
F1 F 0.8397(5) 0.1173(7) 0.5431(5) 0.094(2) Uani 1 1 d . . .
F2 F 0.8415(5) -0.1066(7) 0.5342(5) 0.097(2) Uani 1 1 d . . .
F3 F 0.8401(6) -0.0089(8) 0.6507(4) 0.109(3) Uani 1 1 d . . .
F4 F 0.1144(7) 0.6342(9) 0.2398(6) 0.140(4) Uani 1 1 d . . .
F5 F 0.1554(8) 0.5377(10) 0.1406(5) 0.137(3) Uani 1 1 d . . .
F6 F 0.2680(6) 0.6617(8) 0.2270(5) 0.115(3) Uani 1 1 d . . .
C1 C 0.7203(7) 0.6238(8) 0.4158(5) 0.039(2) Uani 1 1 d . . .
H1A H 0.7224 0.7196 0.3941 0.047 Uiso 1 1 calc R . .
H1B H 0.7280 0.6307 0.4771 0.047 Uiso 1 1 calc R . .
C2 C 0.8110(8) 0.5424(10) 0.4061(5) 0.042(2) Uani 1 1 d . . .
C3 C 0.8495(8) 0.4204(10) 0.4511(6) 0.051(3) Uani 1 1 d . . .
H3 H 0.8187 0.3865 0.4914 0.061 Uiso 1 1 calc R . .
C4 C 0.9343(8) 0.3464(11) 0.4374(7) 0.060(3) Uani 1 1 d . . .
H4 H 0.9577 0.2616 0.4669 0.072 Uiso 1 1 calc R . .
C5 C 0.9836(9) 0.3973(13) 0.3806(7) 0.067(3) Uani 1 1 d . . .
H5 H 1.0416 0.3498 0.3723 0.080 Uiso 1 1 calc R . .
C6 C 0.9447(10) 0.5192(14) 0.3371(7) 0.074(4) Uani 1 1 d . . .
H6 H 0.9763 0.5558 0.2980 0.089 Uiso 1 1 calc R . .
C7 C 0.8024(9) 0.0010(10) 0.5665(7) 0.057(3) Uani 1 1 d . . .
C8 C 0.1922(11) 0.5725(13) 0.2226(8) 0.067(3) Uani 1 1 d . . .

loop_
_atom_site_aniso_label
_atom_site_aniso_U_11
_atom_site_aniso_U_22
_atom_site_aniso_U_33
_atom_site_aniso_U_23
_atom_site_aniso_U_13
_atom_site_aniso_U_12
Ag1 0.0973(7) 0.0361(4) 0.0492(4) -0.0165(3) 0.0362(5) -0.0198(4)
Ag2 0.0981(7) 0.0534(5) 0.0497(5) 0.0169(4) 0.0475(5) 0.0244(5)
Ag3 0.0702(6) 0.0361(4) 0.0475(5) -0.0069(3) 0.0106(4) -0.0102(4)
S1 0.0543(18) 0.0370(13) 0.0361(13) 0.0072(9) 0.0228(12) 0.0101(11)
S2 0.066(2) 0.0417(13) 0.0416(14) 0.0021(11) 0.0167(13) 0.0056(14)
P1 0.0455(15) 0.0237(10) 0.0236(11) 0.0013(8) 0.0145(10) 0.0025(11)
O1 0.054(4) 0.020(3) 0.031(3) 0.000(2) 0.019(3) 0.002(3)
O2 0.055(4) 0.032(3) 0.035(3) 0.006(3) 0.023(3) 0.010(3)
O3 0.049(4) 0.027(3) 0.030(3) 0.003(2) 0.017(3) -0.002(3)
O4 0.100(6) 0.049(4) 0.070(5) 0.004(3) 0.049(5) 0.022(4)
O5 0.064(5) 0.072(5) 0.031(3) 0.009(3) 0.012(3) 0.006(4)
O6 0.077(5) 0.039(4) 0.078(5) 0.019(3) 0.039(4) 0.009(4)
O7 0.101(7) 0.092(6) 0.081(6) 0.017(5) 0.048(5) 0.055(5)
O8 0.119(7) 0.065(5) 0.038(4) -0.009(3) 0.030(4) -0.008(5)
O9 0.089(6) 0.066(5) 0.082(6) -0.003(4) 0.010(5) -0.031(5)
N1 0.061(6) 0.075(6) 0.032(4) 0.002(4) 0.007(4) -0.022(5)
F1 0.080(5) 0.075(5) 0.129(6) 0.010(4) 0.034(4) -0.022(4)
F2 0.064(5) 0.085(5) 0.147(7) -0.014(5) 0.040(5) 0.018(4)
F3 0.101(6) 0.138(7) 0.060(5) 0.018(4) -0.013(4) -0.007(5)
F4 0.140(8) 0.123(7) 0.196(9) 0.086(6) 0.107(7) 0.093(6)
F5 0.180(9) 0.148(8) 0.063(5) 0.035(5) 0.011(5) 0.039(7)
F6 0.088(6) 0.096(6) 0.157(8) 0.060(5) 0.032(5) -0.006(5)
C1 0.053(6) 0.027(4) 0.033(5) -0.006(4) 0.008(4) -0.002(4)
C2 0.047(7) 0.044(5) 0.034(5) -0.001(4) 0.009(4) -0.009(5)
C3 0.049(7) 0.046(6) 0.056(6) -0.002(5) 0.014(5) -0.015(5)
C4 0.048(8) 0.050(6) 0.067(7) -0.006(5) 0.000(6) -0.023(6)
C5 0.046(8) 0.081(9) 0.073(8) -0.030(7) 0.018(6) -0.004(7)
C6 0.060(9) 0.101(10) 0.067(8) -0.019(7) 0.029(7) -0.017(8)
C7 0.074(9) 0.039(6) 0.055(7) 0.010(5) 0.016(6) -0.005(6)
C8 0.073(9) 0.068(8) 0.066(8) 0.025(6) 0.031(7) 0.014(7)

loop_
_atom_type_symbol
_atom_type_description
_atom_type_scat_dispersion_real
_atom_type_scat_dispersion_imag
_atom_type_scat_source
C C 0.0033 0.0016 'International Tables Vol C Tables 4.2.6.8 and 6.1.1.4'
H H 0.0000 0.0000 'International Tables Vol C Tables 4.2.6.8 and 6.1.1.4'
N N 0.0061 0.0033 'International Tables Vol C Tables 4.2.6.8 and 6.1.1.4'
O O 0.0106 0.0060 'International Tables Vol C Tables 4.2.6.8 and 6.1.1.4'
P P 0.1023 0.0942 'International Tables Vol C Tables 4.2.6.8 and 6.1.1.4'
Ag Ag -0.8971 1.1015 'International Tables Vol C Tables 4.2.6.8 and 6.1.1.4'
S S 0.1246 0.1234 'International Tables Vol C Tables 4.2.6.8 and 6.1.1.4'
F F 0.0171 0.0103 'International Tables Vol C Tables 4.2.6.8 and 6.1.1.4'

loop_
_geom_angle_atom_site_label_1
_geom_angle_atom_site_label_2
_geom_angle_atom_site_label_3
_geom_angle
_geom_angle_site_symmetry_1
_geom_angle_site_symmetry_3
_geom_angle_publ_flag
O3 Ag1 O2 165.3(2) . 2_645 ?
O3 Ag1 Ag3 88.57(14) . . ?
O2 Ag1 Ag3 82.58(14) 2_645 . ?
O3 Ag1 Ag3 42.85(14) . 2_655 ?
O2 Ag1 Ag3 151.13(15) 2_645 2_655 ?
Ag3 Ag1 Ag3 121.39(3) . 2_655 ?
O2 Ag2 O1 162.9(2) 3_666 . ?
O2 Ag2 O4 84.4(2) 3_666 . ?
O1 Ag2 O4 104.95(19) . . ?
O2 Ag2 Ag2 82.62(15) 3_666 3_666 ?
O1 Ag2 Ag2 84.99(14) . 3_666 ?
O4 Ag2 Ag2 162.61(17) . 3_666 ?
O2 Ag2 Ag3 125.92(16) 3_666 . ?
O1 Ag2 Ag3 44.77(14) . . ?
O4 Ag2 Ag3 79.80(17) . . ?
Ag2 Ag2 Ag3 98.53(6) 3_666 . ?
O1 Ag3 O3 154.56(17) . 2_645 ?
O1 Ag3 O7 92.5(3) . . ?
O3 Ag3 O7 88.3(2) 2_645 . ?
O1 Ag3 Ag1 75.52(13) . . ?
O3 Ag3 Ag1 80.97(14) 2_645 . ?
O7 Ag3 Ag1 69.61(17) . . ?
O1 Ag3 Ag2 42.84(12) . . ?
O3 Ag3 Ag2 161.42(13) 2_645 . ?
O7 Ag3 Ag2 99.15(18) . . ?
Ag1 Ag3 Ag2 117.57(6) . . ?
O1 Ag3 Ag1 145.32(14) . 2_645 ?
O3 Ag3 Ag1 39.92(13) 2_645 2_645 ?
O7 Ag3 Ag1 122.1(2) . 2_645 ?
Ag1 Ag3 Ag1 111.69(4) . 2_645 ?
Ag2 Ag3 Ag1 124.11(4) . 2_645 ?
O6 S1 O4 115.1(4) . . ?
O6 S1 O5 115.4(4) . . ?
O4 S1 O5 114.2(4) . . ?
O6 S1 C7 103.9(4) . . ?
O4 S1 C7 102.0(5) . . ?
O5 S1 C7 103.8(4) . . ?
O8 S2 O9 114.3(5) . . ?
O8 S2 O7 116.0(5) . . ?
O9 S2 O7 113.9(5) . . ?
O8 S2 C8 104.1(5) . . ?
O9 S2 C8 102.3(6) . . ?
O7 S2 C8 104.1(5) . . ?
O3 P1 O2 112.6(3) . . ?
O3 P1 O1 112.2(3) . . ?
O2 P1 O1 113.1(3) . . ?
O3 P1 C1 106.0(4) . . ?
O2 P1 C1 106.4(4) . . ?
O1 P1 C1 105.8(4) . . ?
P1 O1 Ag2 120.9(3) . . ?
P1 O1 Ag3 127.8(3) . . ?
Ag2 O1 Ag3 92.39(19) . . ?
P1 O2 Ag1 122.6(3) . 2_655 ?
P1 O2 Ag2 128.1(3) . 3_666 ?
Ag1 O2 Ag2 107.0(2) 2_655 3_666 ?
P1 O3 Ag1 123.1(3) . . ?
P1 O3 Ag3 126.0(3) . 2_655 ?
Ag1 O3 Ag3 97.2(2) . 2_655 ?
S1 O4 Ag2 135.1(4) . . ?
S2 O7 Ag3 130.2(4) . . ?
C2 N1 C6 122.8(10) . . ?
C2 N1 H1 118.6 . . ?
C6 N1 H1 118.6 . . ?
C2 C1 P1 112.8(6) . . ?
C2 C1 H1A 109.0 . . ?
P1 C1 H1A 109.0 . . ?
C2 C1 H1B 109.0 . . ?
P1 C1 H1B 109.0 . . ?
H1A C1 H1B 107.8 . . ?
N1 C2 C3 117.1(9) . . ?
N1 C2 C1 119.3(9) . . ?
C3 C2 C1 123.6(8) . . ?
C2 C3 C4 120.8(10) . . ?
C2 C3 H3 119.6 . . ?
C4 C3 H3 119.6 . . ?
C5 C4 C3 120.6(11) . . ?
C5 C4 H4 119.7 . . ?
C3 C4 H4 119.7 . . ?
C6 C5 C4 117.6(11) . . ?
C6 C5 H5 121.2 . . ?
C4 C5 H5 121.2 . . ?
C5 C6 N1 121.0(11) . . ?
C5 C6 H6 119.5 . . ?
N1 C6 H6 119.5 . . ?
F3 C7 F1 108.4(9) . . ?
F3 C7 F2 107.4(9) . . ?
F1 C7 F2 107.2(9) . . ?
F3 C7 S1 110.1(8) . . ?
F1 C7 S1 111.9(8) . . ?
F2 C7 S1 111.6(8) . . ?
F4 C8 F6 110.6(11) . . ?
F4 C8 F5 106.1(12) . . ?
F6 C8 F5 104.3(10) . . ?
F4 C8 S2 112.9(8) . . ?
F6 C8 S2 112.4(9) . . ?
F5 C8 S2 110.1(9) . . ?

loop_
_geom_bond_atom_site_label_1
_geom_bond_atom_site_label_2
_geom_bond_distance
_geom_bond_site_symmetry_2
_geom_bond_publ_flag
Ag1 O3 2.154(5) . ?
Ag1 O2 2.170(5) 2_645 ?
Ag1 Ag3 3.091(2) . ?
Ag1 Ag3 3.330(3) 2_655 ?
Ag2 O2 2.187(5) 3_666 ?
Ag2 O1 2.200(5) . ?
Ag2 O4 2.512(7) . ?
Ag2 Ag2 2.972(2) 3_666 ?
Ag2 Ag3 3.233(2) . ?
Ag3 O1 2.279(5) . ?
Ag3 O3 2.283(5) 2_645 ?
Ag3 O7 2.547(7) . ?
Ag3 Ag1 3.330(3) 2_645 ?
S1 O6 1.416(6) . ?
S1 O4 1.434(6) . ?
S1 O5 1.438(6) . ?
S1 C7 1.829(12) . ?
S2 O8 1.416(6) . ?
S2 O9 1.421(7) . ?
S2 O7 1.429(7) . ?
S2 C8 1.814(11) . ?
P1 O3 1.518(5) . ?
P1 O2 1.521(6) . ?
P1 O1 1.522(5) . ?
P1 C1 1.817(9) . ?
O2 Ag1 2.170(5) 2_655 ?
O2 Ag2 2.187(5) 3_666 ?
O3 Ag3 2.283(5) 2_655 ?
N1 C2 1.352(11) . ?
N1 C6 1.358(13) . ?
N1 H1 0.8600 . ?
F1 C7 1.303(10) . ?
F2 C7 1.317(11) . ?
F3 C7 1.300(11) . ?
F4 C8 1.282(12) . ?
F5 C8 1.303(13) . ?
F6 C8 1.286(13) . ?
C1 C2 1.467(12) . ?
C1 H1A 0.9700 . ?
C1 H1B 0.9700 . ?
C2 C3 1.365(12) . ?
C3 C4 1.391(13) . ?
C3 H3 0.9300 . ?
C4 C5 1.373(14) . ?
C4 H4 0.9300 . ?
C5 C6 1.356(15) . ?
C5 H5 0.9300 . ?
C6 H6 0.9300 . ?

loop_
_geom_torsion_atom_site_label_1
_geom_torsion_atom_site_label_2
_geom_torsion_atom_site_label_3
_geom_torsion_atom_site_label_4
_geom_torsion
_geom_torsion_site_symmetry_1
_geom_torsion_site_symmetry_2
_geom_torsion_site_symmetry_3
_geom_torsion_site_symmetry_4
_geom_torsion_publ_flag
O3 Ag1 Ag3 O1 -13.7(2) . . . . ?
O2 Ag1 Ag3 O1 154.5(2) 2_645 . . . ?
Ag3 Ag1 Ag3 O1 -42.77(15) 2_655 . . . ?
O3 Ag1 Ag3 O3 176.07(11) . . . 2_645 ?
O2 Ag1 Ag3 O3 -15.7(2) 2_645 . . 2_645 ?
Ag3 Ag1 Ag3 O3 147.02(15) 2_655 . . 2_645 ?
O3 Ag1 Ag3 O7 84.6(3) . . . . ?
O2 Ag1 Ag3 O7 -107.2(3) 2_645 . . . ?
Ag3 Ag1 Ag3 O7 55.5(2) 2_655 . . . ?
O3 Ag1 Ag3 Ag2 -5.27(16) . . . . ?
O2 Ag1 Ag3 Ag2 162.92(16) 2_645 . . . ?
Ag3 Ag1 Ag3 Ag2 -34.32(5) 2_655 . . . ?
O3 Ag1 Ag3 Ag1 -157.95(15) . . . 2_645 ?
O2 Ag1 Ag3 Ag1 10.24(16) 2_645 . . 2_645 ?
Ag3 Ag1 Ag3 Ag1 173.00(5) 2_655 . . 2_645 ?
O2 Ag2 Ag3 O1 161.0(3) 3_666 . . . ?
O4 Ag2 Ag3 O1 -123.6(3) . . . . ?
Ag2 Ag2 Ag3 O1 73.9(2) 3_666 . . . ?
O2 Ag2 Ag3 O3 -35.3(5) 3_666 . . 2_645 ?
O1 Ag2 Ag3 O3 163.8(5) . . . 2_645 ?
O4 Ag2 Ag3 O3 40.1(5) . . . 2_645 ?
Ag2 Ag2 Ag3 O3 -122.3(4) 3_666 . . 2_645 ?
O2 Ag2 Ag3 O7 77.2(3) 3_666 . . . ?
O1 Ag2 Ag3 O7 -83.8(3) . . . . ?
O4 Ag2 Ag3 O7 152.6(2) . . . . ?
Ag2 Ag2 Ag3 O7 -9.84(19) 3_666 . . . ?
O2 Ag2 Ag3 Ag1 148.88(18) 3_666 . . . ?
O1 Ag2 Ag3 Ag1 -12.1(2) . . . . ?
O4 Ag2 Ag3 Ag1 -135.70(17) . . . . ?
Ag2 Ag2 Ag3 Ag1 61.85(7) 3_666 . . . ?
O2 Ag2 Ag3 Ag1 -62.12(18) 3_666 . . 2_645 ?
O1 Ag2 Ag3 Ag1 136.9(2) . . . 2_645 ?
O4 Ag2 Ag3 Ag1 13.30(17) . . . 2_645 ?
Ag2 Ag2 Ag3 Ag1 -149.15(5) 3_666 . . 2_645 ?
O3 P1 O1 Ag2 -167.3(3) . . . . ?
O2 P1 O1 Ag2 -38.6(5) . . . . ?
C1 P1 O1 Ag2 77.5(4) . . . . ?
O3 P1 O1 Ag3 -45.6(5) . . . . ?
O2 P1 O1 Ag3 83.1(4) . . . . ?
C1 P1 O1 Ag3 -160.8(4) . . . . ?
O2 Ag2 O1 P1 74.0(8) 3_666 . . . ?
O4 Ag2 O1 P1 -164.3(4) . . . . ?
Ag2 Ag2 O1 P1 30.2(4) 3_666 . . . ?
Ag3 Ag2 O1 P1 137.7(5) . . . . ?
O2 Ag2 O1 Ag3 -63.7(7) 3_666 . . . ?
O4 Ag2 O1 Ag3 58.0(3) . . . . ?
Ag2 Ag2 O1 Ag3 -107.45(16) 3_666 . . . ?
O3 Ag3 O1 P1 58.9(7) 2_645 . . . ?
O7 Ag3 O1 P1 -32.3(4) . . . . ?
Ag1 Ag3 O1 P1 35.9(3) . . . . ?
Ag2 Ag3 O1 P1 -133.0(5) . . . . ?
Ag1 Ag3 O1 P1 143.2(3) 2_645 . . . ?
O3 Ag3 O1 Ag2 -168.0(4) 2_645 . . . ?
O7 Ag3 O1 Ag2 100.8(2) . . . . ?
Ag1 Ag3 O1 Ag2 168.95(18) . . . . ?
Ag1 Ag3 O1 Ag2 -83.7(2) 2_645 . . . ?
O3 P1 O2 Ag1 -47.6(5) . . . 2_655 ?
O1 P1 O2 Ag1 -176.1(3) . . . 2_655 ?
C1 P1 O2 Ag1 68.2(4) . . . 2_655 ?
O3 P1 O2 Ag2 152.2(4) . . . 3_666 ?
O1 P1 O2 Ag2 23.7(5) . . . 3_666 ?
C1 P1 O2 Ag2 -92.1(5) . . . 3_666 ?
O2 P1 O3 Ag1 -106.8(4) . . . . ?
O1 P1 O3 Ag1 22.3(5) . . . . ?
C1 P1 O3 Ag1 137.3(4) . . . . ?
O2 P1 O3 Ag3 24.5(5) . . . 2_655 ?
O1 P1 O3 Ag3 153.5(3) . . . 2_655 ?
C1 P1 O3 Ag3 -91.4(4) . . . 2_655 ?
O2 Ag1 O3 P1 -53.2(10) 2_645 . . . ?
Ag3 Ag1 O3 P1 -0.2(4) . . . . ?
Ag3 Ag1 O3 P1 142.2(5) 2_655 . . . ?
O2 Ag1 O3 Ag3 164.6(7) 2_645 . . 2_655 ?
Ag3 Ag1 O3 Ag3 -142.46(16) . . . 2_655 ?
O6 S1 O4 Ag2 -145.4(5) . . . . ?
O5 S1 O4 Ag2 -8.4(8) . . . . ?
C7 S1 O4 Ag2 102.9(6) . . . . ?
O2 Ag2 O4 S1 150.2(7) 3_666 . . . ?
O1 Ag2 O4 S1 -15.3(7) . . . . ?
Ag2 Ag2 O4 S1 108.1(6) 3_666 . . . ?
Ag3 Ag2 O4 S1 22.1(6) . . . . ?
O8 S2 O7 Ag3 44.4(8) . . . . ?
O9 S2 O7 Ag3 -91.3(7) . . . . ?
C8 S2 O7 Ag3 158.1(7) . . . . ?
O1 Ag3 O7 S2 -92.5(7) . . . . ?
O3 Ag3 O7 S2 112.9(7) 2_645 . . . ?
Ag1 Ag3 O7 S2 -166.1(7) . . . . ?
Ag2 Ag3 O7 S2 -50.0(7) . . . . ?
Ag1 Ag3 O7 S2 90.5(7) 2_645 . . . ?
O3 P1 C1 C2 -58.7(7) . . . . ?
O2 P1 C1 C2 -178.8(6) . . . . ?
O1 P1 C1 C2 60.6(7) . . . . ?
C6 N1 C2 C3 0.0(14) . . . . ?
C6 N1 C2 C1 -179.9(9) . . . . ?
P1 C1 C2 N1 102.0(8) . . . . ?
P1 C1 C2 C3 -77.9(10) . . . . ?
N1 C2 C3 C4 -1.5(13) . . . . ?
C1 C2 C3 C4 178.4(8) . . . . ?
C2 C3 C4 C5 2.4(15) . . . . ?
C3 C4 C5 C6 -1.8(15) . . . . ?
C4 C5 C6 N1 0.4(16) . . . . ?
C2 N1 C6 C5 0.5(16) . . . . ?
O6 S1 C7 F3 -59.0(8) . . . . ?
O4 S1 C7 F3 60.9(8) . . . . ?
O5 S1 C7 F3 179.8(7) . . . . ?
O6 S1 C7 F1 -179.7(8) . . . . ?
O4 S1 C7 F1 -59.8(9) . . . . ?
O5 S1 C7 F1 59.2(9) . . . . ?
O6 S1 C7 F2 60.1(8) . . . . ?
O4 S1 C7 F2 -180.0(7) . . . . ?
O5 S1 C7 F2 -61.0(8) . . . . ?
O8 S2 C8 F4 -56.6(12) . . . . ?
O9 S2 C8 F4 62.7(11) . . . . ?
O7 S2 C8 F4 -178.5(10) . . . . ?
O8 S2 C8 F6 69.3(10) . . . . ?
O9 S2 C8 F6 -171.4(9) . . . . ?
O7 S2 C8 F6 -52.6(11) . . . . ?
O8 S2 C8 F5 -174.9(9) . . . . ?
O9 S2 C8 F5 -55.7(10) . . . . ?
O7 S2 C8 F5 63.2(11) . . . . ?
